data_2015985
loop_
_publ_author_name
'Luigi R. Nassimbeni'
'Hong Su'

_publ_section_title
;
 Inclusion of chlorophenols by 4,4'-(cyclohexane-1,1-diyl)diphenol:
 structures and kinetics of decomposition
;
_journal_coeditor_code GD3095
_journal_issue 6
_journal_name_full 'Acta Crystallographica Section C'
_journal_page_first o319
_journal_page_last o322
_journal_paper_doi 10.1107/S0108270107013352
_journal_volume 63
_journal_year 2007
_chemical_formula_iupac 'C18 H20 O2 , C6 H5 Cl O'
_chemical_formula_moiety 'C18 H20 O2 , C6 H5 Cl O'
_chemical_formula_sum 'C24 H25 Cl O3'
_chemical_formula_weight 396.89
_chemical_name_systematic
;
4,4'-(cyclohexane-1,1'-diyl)diphenol--4-chlorophenol (1/1)
;
_space_group_IT_number 2
_symmetry_cell_setting triclinic
_symmetry_space_group_name_Hall '-P 1'
_symmetry_space_group_name_H-M 'P -1'
_atom_sites_solution_hydrogens geom
_atom_sites_solution_primary direct
_atom_sites_solution_secondary difmap
_audit_creation_method SHELXL97
_cell_angle_alpha 99.7050(10)
_cell_angle_beta 92.3660(10)
_cell_angle_gamma 105.376(2)
_cell_formula_units_Z 2
_cell_length_a 6.2593(2)
_cell_length_b 10.8408(3)
_cell_length_c 15.6476(6)
_cell_measurement_reflns_used 19130
_cell_measurement_temperature 183(2)
_cell_measurement_theta_max 25.63
_cell_measurement_theta_min 3.53
_cell_volume 1004.99(6)
_computing_cell_refinement 'DENZO-SMN (Otwinowski & Minor, 1997)'
_computing_data_collection 'COLLECT (Nonius, 2000)'
_computing_data_reduction DENZO-SMN
_computing_molecular_graphics 'X-SEED (Barbour, 2001) and ORTEPIII (Farrugia, 1997)'
_computing_publication_material SHELXL97
_computing_structure_refinement 'SHELXL97 (Sheldrick, 1997)'
_computing_structure_solution 'SHELXS97 (Sheldrick, 1997)'
_diffrn_ambient_temperature 183(2)
_diffrn_measured_fraction_theta_full 0.992
_diffrn_measured_fraction_theta_max 0.992
_diffrn_measurement_device_type 'Nonius KappaCCD area-detector'
_diffrn_measurement_method '1.2\% \f scans and \w scans'
_diffrn_radiation_monochromator graphite
_diffrn_radiation_source 'fine-focus sealed tube'
_diffrn_radiation_type MoK\a
_diffrn_radiation_wavelength 0.71073
_diffrn_reflns_av_R_equivalents 0.0742
_diffrn_reflns_av_sigmaI/netI 0.0600
_diffrn_reflns_limit_h_max 7
_diffrn_reflns_limit_h_min -7
_diffrn_reflns_limit_k_max 13
_diffrn_reflns_limit_k_min -13
_diffrn_reflns_limit_l_max 18
_diffrn_reflns_limit_l_min -18
_diffrn_reflns_number 19130
_diffrn_reflns_theta_full 25.63
_diffrn_reflns_theta_max 25.63
_diffrn_reflns_theta_min 3.53
_exptl_absorpt_coefficient_mu 0.212
_exptl_absorpt_correction_T_max 0.9832
_exptl_absorpt_correction_T_min 0.9128
_exptl_absorpt_correction_type multi-scan
_exptl_absorpt_process_details '(SADABS; Sheldrick, 2001)'
_exptl_crystal_colour colourless
_exptl_crystal_density_diffrn 1.312
_exptl_crystal_density_method 'not measured'
_exptl_crystal_description needle
_exptl_crystal_F_000 420
_exptl_crystal_size_max 0.20
_exptl_crystal_size_mid 0.12
_exptl_crystal_size_min 0.08
_refine_diff_density_max 0.418
_refine_diff_density_min -0.512
_refine_ls_extinction_coef 0.015(3)
_refine_ls_extinction_expression Fc^*^=kFc[1+0.001xFc^2^\l^3^/sin(2\q)]^-1/4^
_refine_ls_extinction_method 'SHELXL97 (Sheldrick, 1997)'
_refine_ls_goodness_of_fit_ref 1.028
_refine_ls_hydrogen_treatment mixed
_refine_ls_matrix_type full
_refine_ls_number_parameters 263
_refine_ls_number_reflns 3773
_refine_ls_number_restraints 3
_refine_ls_restrained_S_all 1.028
_refine_ls_R_factor_all 0.0932
_refine_ls_R_factor_gt 0.0470
_refine_ls_shift/su_max 0.000
_refine_ls_shift/su_mean 0.000
_refine_ls_structure_factor_coef Fsqd
_refine_ls_weighting_details 'calc w = 1/[\s^2^(Fo^2^)+(0.0469P)^2^+0.3889P] where P=(Fo^2^+2Fc^2^)/3'
_refine_ls_weighting_scheme calc
_refine_ls_wR_factor_gt 0.1001
_refine_ls_wR_factor_ref 0.1185
_reflns_number_gt 2425
_reflns_number_total 3773
_reflns_threshold_expression I>2\s(I)
_cod_data_source_file gd3095.cif
_cod_data_source_block II
_cod_database_code 2015985
_cod_database_fobs_code 2015985

loop_
_symmetry_equiv_pos_as_xyz
'x, y, z'
'-x, -y, -z'

loop_
_atom_site_type_symbol
_atom_site_label
_atom_site_fract_x
_atom_site_fract_y
_atom_site_fract_z
_atom_site_U_iso_or_equiv
_atom_site_adp_type
_atom_site_calc_flag
_atom_site_refinement_flags
_atom_site_occupancy
Cl Cl1G -0.49130(17) 0.47375(8) -0.14954(5) 0.0706(3) Uani d . 1
O O1 0.1592(3) 1.01169(15) 0.16817(10) 0.0336(4) Uani d D 1
O O2 -0.1069(3) 0.16836(15) 0.19171(11) 0.0361(4) Uani d D 1
O O1G -0.4800(3) 0.10776(16) 0.08643(11) 0.0369(4) Uani d D 1
H H1 0.288(3) 1.037(3) 0.1359(15) 0.055 Uiso d D 1
H H2 -0.004(4) 0.116(2) 0.1871(18) 0.055 Uiso d D 1
H H1G -0.341(3) 0.135(2) 0.1228(15) 0.055 Uiso d D 1
C C1 0.2437(3) 0.6740(2) 0.40556(14) 0.0234(5) Uani d . 1
C C2 0.1018(4) 0.6845(2) 0.48388(14) 0.0269(5) Uani d . 1
H H2A -0.0537 0.6739 0.4617 0.032 Uiso calc R 1
H H2B 0.1017 0.6123 0.5151 0.032 Uiso calc R 1
C C3 0.1846(4) 0.8136(2) 0.54827(15) 0.0303(5) Uani d . 1
H H3A 0.1687 0.8856 0.5194 0.036 Uiso calc R 1
H H3B 0.0921 0.8118 0.5981 0.036 Uiso calc R 1
C C4 0.4268(4) 0.8383(2) 0.58141(16) 0.0351(6) Uani d . 1
H H4A 0.4396 0.7732 0.6173 0.042 Uiso calc R 1
H H4B 0.4798 0.9258 0.6186 0.042 Uiso calc R 1
C C5 0.5718(4) 0.8297(2) 0.50583(16) 0.0331(6) Uani d . 1
H H5A 0.5721 0.9009 0.4736 0.040 Uiso calc R 1
H H5B 0.7267 0.8404 0.5287 0.040 Uiso calc R 1
C C6 0.4848(3) 0.6990(2) 0.44437(15) 0.0275(5) Uani d . 1
H H6A 0.4926 0.6287 0.4764 0.033 Uiso calc R 1
H H6B 0.5823 0.6956 0.3963 0.033 Uiso calc R 1
C C7 0.2276(3) 0.7720(2) 0.34586(14) 0.0230(5) Uani d . 1
C C8 0.0569(4) 0.8323(2) 0.34645(15) 0.0279(5) Uani d . 1
H H8 -0.0483 0.8185 0.3884 0.034 Uiso calc R 1
C C9 0.0356(4) 0.9120(2) 0.28772(15) 0.0294(5) Uani d . 1
H H9 -0.0830 0.9515 0.2895 0.035 Uiso calc R 1
C C10 0.1879(4) 0.9334(2) 0.22686(14) 0.0253(5) Uani d . 1
C C11 0.3609(4) 0.8768(2) 0.22497(15) 0.0273(5) Uani d . 1
H H11 0.4671 0.8923 0.1836 0.033 Uiso calc R 1
C C12 0.3787(4) 0.7971(2) 0.28400(14) 0.0257(5) Uani d . 1
H H12 0.4983 0.7582 0.2821 0.031 Uiso calc R 1
C C13 0.1568(3) 0.5367(2) 0.34958(14) 0.0241(5) Uani d . 1
C C14 0.2764(4) 0.4450(2) 0.34032(15) 0.0275(5) Uani d . 1
H H14 0.4200 0.4667 0.3706 0.033 Uiso calc R 1
C C15 0.1933(4) 0.3225(2) 0.28819(15) 0.0291(5) Uani d . 1
H H15 0.2800 0.2622 0.2829 0.035 Uiso calc R 1
C C16 -0.0152(4) 0.2889(2) 0.24423(14) 0.0275(5) Uani d . 1
C C17 -0.1410(4) 0.3773(2) 0.25284(15) 0.0318(6) Uani d . 1
H H17 -0.2860 0.3544 0.2236 0.038 Uiso calc R 1
C C18 -0.0539(4) 0.4986(2) 0.30420(15) 0.0304(6) Uani d . 1
H H18 -0.1409 0.5588 0.3089 0.036 Uiso calc R 1
C C1G -0.4784(4) 0.1930(2) 0.03017(14) 0.0302(6) Uani d . 1
C C2G -0.2835(4) 0.2781(2) 0.01503(15) 0.0346(6) Uani d . 1
H H2G -0.1457 0.2781 0.0429 0.041 Uiso calc R 1
C C3G -0.2893(5) 0.3640(2) -0.04122(16) 0.0418(7) Uani d . 1
H H3G -0.1550 0.4221 -0.0524 0.050 Uiso calc R 1
C C4G -0.4884(5) 0.3650(2) -0.08052(16) 0.0409(7) Uani d . 1
C C5G -0.6832(5) 0.2779(3) -0.06724(17) 0.0460(7) Uani d . 1
H H5G -0.8202 0.2771 -0.0961 0.055 Uiso calc R 1
C C6G -0.6788(4) 0.1913(3) -0.01149(16) 0.0400(6) Uani d . 1
H H6G -0.8128 0.1313 -0.0020 0.048 Uiso calc R 1

loop_
_atom_site_aniso_label
_atom_site_aniso_U_11
_atom_site_aniso_U_22
_atom_site_aniso_U_33
_atom_site_aniso_U_12
_atom_site_aniso_U_13
_atom_site_aniso_U_23
Cl1G 0.1394(8) 0.0534(5) 0.0385(4) 0.0546(5) 0.0096(4) 0.0172(4)
O1 0.0385(10) 0.0342(10) 0.0365(10) 0.0160(8) 0.0068(8) 0.0188(8)
O2 0.0385(10) 0.0262(9) 0.0429(10) 0.0140(7) -0.0106(8) -0.0003(8)
O1G 0.0346(10) 0.0393(10) 0.0363(10) 0.0048(8) -0.0033(7) 0.0157(8)
C1 0.0209(11) 0.0232(12) 0.0274(12) 0.0060(9) 0.0023(9) 0.0081(10)
C2 0.0251(12) 0.0267(12) 0.0294(13) 0.0048(9) 0.0017(10) 0.0107(10)
C3 0.0312(13) 0.0322(13) 0.0281(13) 0.0085(10) 0.0047(10) 0.0068(11)
C4 0.0345(14) 0.0342(14) 0.0335(14) 0.0078(11) -0.0054(11) 0.0026(11)
C5 0.0256(12) 0.0307(13) 0.0401(15) 0.0052(10) -0.0054(11) 0.0043(11)
C6 0.0240(12) 0.0286(13) 0.0329(13) 0.0087(10) 0.0016(10) 0.0117(11)
C7 0.0208(11) 0.0201(11) 0.0261(12) 0.0035(9) -0.0015(9) 0.0031(10)
C8 0.0231(12) 0.0314(13) 0.0319(13) 0.0085(10) 0.0059(10) 0.0108(11)
C9 0.0244(12) 0.0315(13) 0.0366(14) 0.0129(10) 0.0042(10) 0.0095(11)
C10 0.0308(13) 0.0212(12) 0.0245(12) 0.0067(10) -0.0009(10) 0.0077(10)
C11 0.0294(12) 0.0267(13) 0.0276(13) 0.0096(10) 0.0072(10) 0.0054(10)
C12 0.0252(12) 0.0261(12) 0.0295(12) 0.0125(9) 0.0036(10) 0.0065(10)
C13 0.0229(11) 0.0251(12) 0.0261(12) 0.0055(9) 0.0037(9) 0.0113(10)
C14 0.0231(12) 0.0283(13) 0.0328(13) 0.0082(10) -0.0009(10) 0.0097(11)
C15 0.0283(13) 0.0261(13) 0.0368(14) 0.0118(10) 0.0004(10) 0.0100(11)
C16 0.0309(13) 0.0223(12) 0.0292(13) 0.0069(10) -0.0011(10) 0.0063(10)
C17 0.0257(13) 0.0308(14) 0.0379(14) 0.0083(10) -0.0069(10) 0.0051(12)
C18 0.0265(13) 0.0281(13) 0.0377(14) 0.0107(10) -0.0023(10) 0.0051(11)
C1G 0.0357(14) 0.0322(14) 0.0245(12) 0.0123(11) 0.0011(10) 0.0056(11)
C2G 0.0349(14) 0.0358(14) 0.0330(14) 0.0094(11) -0.0006(11) 0.0080(12)
C3G 0.0555(17) 0.0339(15) 0.0347(15) 0.0089(12) 0.0061(13) 0.0079(12)
C4G 0.070(2) 0.0361(15) 0.0253(14) 0.0290(14) 0.0068(13) 0.0056(12)
C5G 0.0535(18) 0.0624(19) 0.0337(15) 0.0390(15) -0.0019(13) 0.0057(14)
C6G 0.0325(14) 0.0522(17) 0.0376(15) 0.0151(12) -0.0005(11) 0.0099(13)

loop_
_atom_type_symbol
_atom_type_description
_atom_type_scat_dispersion_real
_atom_type_scat_dispersion_imag
_atom_type_scat_source
C C 0.0033 0.0016 'International Tables Vol C Tables 4.2.6.8 and 6.1.1.4'
H H 0.0000 0.0000 'International Tables Vol C Tables 4.2.6.8 and 6.1.1.4'
O O 0.0106 0.0060 'International Tables Vol C Tables 4.2.6.8 and 6.1.1.4'
Cl Cl 0.1484 0.1585 'International Tables Vol C Tables 4.2.6.8 and 6.1.1.4'

loop_
_geom_angle_atom_site_label_1
_geom_angle_atom_site_label_2
_geom_angle_atom_site_label_3
_geom_angle
C10 O1 H1 112.8(16)
C16 O2 H2 111.8(16)
C1G O1G H1G 109.7(16)
C13 C1 C6 111.31(17)
C13 C1 C7 107.00(16)
C6 C1 C7 110.99(17)
C13 C1 C2 108.95(17)
C6 C1 C2 106.28(17)
C7 C1 C2 112.35(17)
C3 C2 C1 113.64(18)
C3 C2 H2A 108.8
C1 C2 H2A 108.8
C3 C2 H2B 108.8
C1 C2 H2B 108.8
H2A C2 H2B 107.7
C4 C3 C2 111.23(19)
C4 C3 H3A 109.4
C2 C3 H3A 109.4
C4 C3 H3B 109.4
C2 C3 H3B 109.4
H3A C3 H3B 108.0
C3 C4 C5 110.88(19)
C3 C4 H4A 109.5
C5 C4 H4A 109.5
C3 C4 H4B 109.5
C5 C4 H4B 109.5
H4A C4 H4B 108.1
C6 C5 C4 110.53(19)
C6 C5 H5A 109.5
C4 C5 H5A 109.5
C6 C5 H5B 109.5
C4 C5 H5B 109.5
H5A C5 H5B 108.1
C5 C6 C1 113.14(18)
C5 C6 H6A 109.0
C1 C6 H6A 109.0
C5 C6 H6B 109.0
C1 C6 H6B 109.0
H6A C6 H6B 107.8
C12 C7 C8 116.6(2)
C12 C7 C1 120.33(18)
C8 C7 C1 122.9(2)
C9 C8 C7 122.1(2)
C9 C8 H8 119.0
C7 C8 H8 119.0
C10 C9 C8 119.5(2)
C10 C9 H9 120.2
C8 C9 H9 120.2
C11 C10 C9 120.1(2)
C11 C10 O1 121.9(2)
C9 C10 O1 117.98(19)
C10 C11 C12 119.5(2)
C10 C11 H11 120.3
C12 C11 H11 120.3
C11 C12 C7 122.2(2)
C11 C12 H12 118.9
C7 C12 H12 118.9
C14 C13 C18 116.2(2)
C14 C13 C1 123.91(19)
C18 C13 C1 119.90(19)
C13 C14 C15 122.2(2)
C13 C14 H14 118.9
C15 C14 H14 118.9
C16 C15 C14 119.8(2)
C16 C15 H15 120.1
C14 C15 H15 120.1
C15 C16 O2 122.38(19)
C15 C16 C17 119.6(2)
O2 C16 C17 117.97(19)
C18 C17 C16 119.4(2)
C18 C17 H17 120.3
C16 C17 H17 120.3
C17 C18 C13 122.7(2)
C17 C18 H18 118.7
C13 C18 H18 118.7
C2G C1G O1G 121.5(2)
C2G C1G C6G 120.2(2)
O1G C1G C6G 118.4(2)
C1G C2G C3G 119.7(2)
C1G C2G H2G 120.1
C3G C2G H2G 120.1
C4G C3G C2G 120.1(3)
C4G C3G H3G 119.9
C2G C3G H3G 119.9
C3G C4G C5G 120.4(2)
C3G C4G Cl1G 119.2(2)
C5G C4G Cl1G 120.4(2)
C4G C5G C6G 119.9(2)
C4G C5G H5G 120.1
C6G C5G H5G 120.1
C1G C6G C5G 119.7(3)
C1G C6G H6G 120.1
C5G C6G H6G 120.1

loop_
_geom_bond_atom_site_label_1
_geom_bond_atom_site_label_2
_geom_bond_distance
Cl1G C4G 1.731(2)
O1 C10 1.388(3)
O1 H1 0.971(10)
O2 C16 1.383(3)
O2 H2 0.963(10)
O1G C1G 1.378(3)
O1G H1G 0.968(10)
C1 C13 1.539(3)
C1 C6 1.540(3)
C1 C7 1.548(3)
C1 C2 1.549(3)
C2 C3 1.529(3)
C2 H2A 0.9900
C2 H2B 0.9900
C3 C4 1.520(3)
C3 H3A 0.9900
C3 H3B 0.9900
C4 C5 1.526(3)
C4 H4A 0.9900
C4 H4B 0.9900
C5 C6 1.522(3)
C5 H5A 0.9900
C5 H5B 0.9900
C6 H6A 0.9900
C6 H6B 0.9900
C7 C12 1.390(3)
C7 C8 1.392(3)
C8 C9 1.388(3)
C8 H8 0.9500
C9 C10 1.379(3)
C9 H9 0.9500
C10 C11 1.378(3)
C11 C12 1.387(3)
C11 H11 0.9500
C12 H12 0.9500
C13 C14 1.388(3)
C13 C18 1.396(3)
C14 C15 1.390(3)
C14 H14 0.9500
C15 C16 1.378(3)
C15 H15 0.9500
C16 C17 1.386(3)
C17 C18 1.379(3)
C17 H17 0.9500
C18 H18 0.9500
C1G C2G 1.377(3)
C1G C6G 1.384(3)
C2G C3G 1.391(3)
C2G H2G 0.9500
C3G C4G 1.370(4)
C3G H3G 0.9500
C4G C5G 1.377(4)
C5G C6G 1.390(4)
C5G H5G 0.9500
C6G H6G 0.9500

loop_
_geom_hbond_atom_site_label_D
_geom_hbond_atom_site_label_H
_geom_hbond_atom_site_label_A
_geom_hbond_site_symmetry_A
_geom_hbond_distance_DH
_geom_hbond_distance_HA
_geom_hbond_distance_DA
_geom_hbond_angle_DHA
_geom_hbond_publ_flag
O1 H1 O1G 1_665 0.970(10) 1.730(10) 2.695(2) 170(2) y
O2 H2 O1 1_545 0.960(10) 1.710(10) 2.671(2) 173(3) y
O1G H1G O2 . 0.970(10) 1.700(10) 2.665(2) 174(2) y

loop_
_geom_torsion_atom_site_label_1
_geom_torsion_atom_site_label_2
_geom_torsion_atom_site_label_3
_geom_torsion_atom_site_label_4
_geom_torsion
C13 C1 C2 C3 175.43(17)
C6 C1 C2 C3 55.4(2)
C7 C1 C2 C3 -66.2(2)
C1 C2 C3 C4 -55.9(2)
C2 C3 C4 C5 54.0(3)
C3 C4 C5 C6 -55.5(3)
C4 C5 C6 C1 59.2(2)
C13 C1 C6 C5 -175.61(18)
C7 C1 C6 C5 65.3(2)
C2 C1 C6 C5 -57.1(2)
C13 C1 C7 C12 -74.6(2)
C6 C1 C7 C12 47.0(3)
C2 C1 C7 C12 165.83(19)
C13 C1 C7 C8 100.9(2)
C6 C1 C7 C8 -137.5(2)
C2 C1 C7 C8 -18.6(3)
C12 C7 C8 C9 0.9(3)
C1 C7 C8 C9 -174.8(2)
C7 C8 C9 C10 -0.3(3)
C8 C9 C10 C11 -0.6(3)
C8 C9 C10 O1 178.9(2)
C9 C10 C11 C12 0.8(3)
O1 C10 C11 C12 -178.6(2)
C10 C11 C12 C7 -0.2(3)
C8 C7 C12 C11 -0.6(3)
C1 C7 C12 C11 175.2(2)
C6 C1 C13 C14 3.9(3)
C7 C1 C13 C14 125.3(2)
C2 C1 C13 C14 -113.0(2)
C6 C1 C13 C18 -175.9(2)
C7 C1 C13 C18 -54.5(3)
C2 C1 C13 C18 67.2(2)
C18 C13 C14 C15 0.7(3)
C1 C13 C14 C15 -179.1(2)
C13 C14 C15 C16 -0.5(3)
C14 C15 C16 O2 -179.8(2)
C14 C15 C16 C17 -0.4(3)
C15 C16 C17 C18 1.1(3)
O2 C16 C17 C18 -179.5(2)
C16 C17 C18 C13 -0.9(4)
C14 C13 C18 C17 0.0(3)
C1 C13 C18 C17 179.8(2)
O1G C1G C2G C3G -179.0(2)
C6G C1G C2G C3G 1.1(4)
C1G C2G C3G C4G 0.8(4)
C2G C3G C4G C5G -2.4(4)
C2G C3G C4G Cl1G 179.48(19)
C3G C4G C5G C6G 2.1(4)
Cl1G C4G C5G C6G -179.83(19)
C2G C1G C6G C5G -1.4(4)
O1G C1G C6G C5G 178.7(2)
C4G C5G C6G C1G -0.2(4)
